data_2013140
loop_
_publ_author_name
'Wikstad, Emma'
'Kritikos, Mikael'

_publ_section_title
;
 (C~6~H~14~N~2~)~2~[VO(HPO~4~)~5~B~2~O]&#x00B7;H~2~O&#x00B7;H~3~PO~4~,
 a novel borophosphate cluster containing a single vanadium centre and
 linked by hydrogen bonds into a three-dimensional framework
;
_journal_issue 3
_journal_name_full 'Acta Crystallographica Section C'
_journal_page_first m87
_journal_page_last m89
_journal_paper_doi 10.1107/S0108270103002683
_journal_volume 59
_journal_year 2003
_chemical_formula_iupac '(N2 C6 H14)2 [V O (P O4 H)5 B2 O] , H2 O , H3 P O4'
_chemical_formula_moiety '2C6 H14 N2 2+ , H5 B2 O22 P5 V 4- , H3 O4 P, H2 O'
_chemical_formula_sum 'C12 H38 B2 N4 O27 P6 V'
_chemical_formula_weight 928.84
_chemical_name_systematic
;\m~3~-oxo-oxopenta-\m-phosphato-diboron vanadium
 bis(1,4-diazonia[2.2.2]octane)
monohydrate phosphoric acid solvate
;
_space_group_IT_number 14
_symmetry_cell_setting monoclinic
_symmetry_space_group_name_Hall '-P 2ybc'
_symmetry_space_group_name_H-M 'P 1 21/c 1'
_atom_sites_solution_hydrogens geom
_atom_sites_solution_primary direct
_atom_sites_solution_secondary difmap
_audit_creation_method SHELXL97
_cell_angle_alpha 90
_cell_angle_beta 94.113(12)
_cell_angle_gamma 90
_cell_formula_units_Z 4
_cell_length_a 13.4882(15)
_cell_length_b 12.2569(13)
_cell_length_c 19.6281(18)
_cell_measurement_reflns_used 5000
_cell_measurement_temperature 293(2)
_cell_measurement_theta_max 27.95
_cell_measurement_theta_min 2.25
_cell_volume 3236.6(6)
_computing_cell_refinement IPDS
_computing_data_collection 'IPDS (Stoe & Cie, 1997)'
_computing_data_reduction IPDS
_computing_molecular_graphics 'PLATON99 (Spek, 2003) and DIAMOND (Brandenburg, 2001)'
_computing_structure_refinement 'SHELXL97 (Sheldrick, 1997)'
_computing_structure_solution 'SHELXS97 (Sheldrick, 1990)'
_diffrn_ambient_temperature 293(2)
_diffrn_detector_area_resol_mean 6.67
_diffrn_measured_fraction_theta_full 0.957
_diffrn_measured_fraction_theta_max 0.957
_diffrn_measurement_device_type 'Stoe IPDS'
_diffrn_measurement_method '\f oscillation'
_diffrn_radiation_monochromator graphite
_diffrn_radiation_source 'fine-focus sealed tube'
_diffrn_radiation_type MoK\a
_diffrn_radiation_wavelength 0.71073
_diffrn_reflns_av_R_equivalents 0.039
_diffrn_reflns_av_sigmaI/netI 0.029
_diffrn_reflns_limit_h_max 17
_diffrn_reflns_limit_h_min -17
_diffrn_reflns_limit_k_max 16
_diffrn_reflns_limit_k_min -16
_diffrn_reflns_limit_l_max 23
_diffrn_reflns_limit_l_min -24
_diffrn_reflns_number 30473
_diffrn_reflns_theta_full 27.94
_diffrn_reflns_theta_max 27.94
_diffrn_reflns_theta_min 2.25
_exptl_absorpt_coefficient_mu 0.714
_exptl_absorpt_correction_T_max 0.938
_exptl_absorpt_correction_T_min 0.879
_exptl_absorpt_correction_type numerical
_exptl_absorpt_process_details 'X-SHAPE and X-RED; Stoe & Cie, 1997)'
_exptl_crystal_colour 'pale blue'
_exptl_crystal_density_diffrn 1.906
_exptl_crystal_density_meas ?
_exptl_crystal_density_method 'not measured'
_exptl_crystal_description block-shaped
_exptl_crystal_F_000 1908
_exptl_crystal_size_max 0.19
_exptl_crystal_size_mid 0.12
_exptl_crystal_size_min 0.10
_refine_diff_density_max 0.81
_refine_diff_density_min -0.66
_refine_ls_extinction_method none
_refine_ls_goodness_of_fit_ref 1.102
_refine_ls_hydrogen_treatment mixed
_refine_ls_matrix_type full
_refine_ls_number_parameters 483
_refine_ls_number_reflns 7428
_refine_ls_number_restraints 0
_refine_ls_restrained_S_all 1.102
_refine_ls_R_factor_all 0.051
_refine_ls_R_factor_gt 0.037
_refine_ls_shift/su_max 0.001
_refine_ls_shift/su_mean 0.000
_refine_ls_structure_factor_coef Fsqd
_refine_ls_weighting_details 'calc w = 1/[\s^2^(Fo^2^)+(0.0701P)^2^+0.9891P] where P=(Fo^2^+2Fc^2^)/3'
_refine_ls_weighting_scheme calc
_refine_ls_wR_factor_gt 0.098
_refine_ls_wR_factor_ref 0.113
_reflns_number_gt 6006
_reflns_number_total 7428
_reflns_threshold_expression I>2\s(I)
_cod_data_source_file fg1684.cif
_cod_data_source_block I
_cod_depositor_comments
;
The following automatic conversions were performed:
'_symmetry_cell_setting' value 'Monoclinic' changed to 'monoclinic'
according to '/home/saulius/struct/CIF-dictionaries/cif_core.dic'
dictionary named 'cif_core.dic' version 2.4.1 from 2010-06-29.

Automatic conversion script
Id: cif_fix_enum 1527 2010-12-29 10:47:43Z saulius 

The following automatic conversions were performed:

'_symmetry_cell_setting' value 'Monoclinic' changed to 'monoclinic'
according to /home/saulius/struct/CIF-dictionaries/cif_core.dic
dictionary named 'cif_core.dic' version 2.4.1 from 2010-06-29.

Automatic conversion script
Id: cif_fix_values 1715 2011-07-08 13:25:40Z adriana 

The following automatic conversions were performed:

'_exptl_crystal_density_meas' value 'not measured' was changed to '?'
- the value is perceived as not measured.

Automatic conversion script
Id: cif_fix_values 3008 2015-01-20 13:52:24Z robertas 
;
_cod_original_sg_symbol_Hall '-P  2ybc'
_cod_original_sg_symbol_H-M 'P 21/c'
_cod_database_code 2013140
_cod_database_fobs_code 2013140

loop_
_symmetry_equiv_pos_as_xyz
'x, y, z'
'-x, y+1/2, -z+1/2'
'-x, -y, -z'
'x, -y+1/2, z+1/2'

loop_
_atom_site_label
_atom_site_fract_x
_atom_site_fract_y
_atom_site_fract_z
_atom_site_U_iso_or_equiv
_atom_site_adp_type
_atom_site_calc_flag
_atom_site_refinement_flags
_atom_site_occupancy
_atom_site_disorder_assembly
_atom_site_disorder_group
_atom_site_type_symbol
V1 0.71828(3) 0.78670(3) 0.16028(2) 0.01453(10) Uani d . 1 . . V
P1 0.74382(4) 0.96597(5) -0.08808(3) 0.01678(13) Uani d . 1 . . P
P2 0.94315(4) 0.86147(5) 0.12056(3) 0.01900(14) Uani d . 1 . . P
P3 0.68651(4) 1.04620(5) 0.14519(3) 0.01593(13) Uani d . 1 . . P
P4 0.52714(4) 0.78683(5) 0.05567(3) 0.01727(13) Uani d . 1 . . P
P5 0.78963(5) 0.61096(5) 0.04647(3) 0.01956(14) Uani d . 1 . . P
P6 0.23020(4) 0.63720(5) 0.13206(3) 0.01714(13) Uani d . 1 . . P
O1 0.82104(13) 0.96239(14) -0.14012(10) 0.0235(4) Uani d . 1 . . O
O2 0.78353(13) 1.01609(13) -0.01967(9) 0.0208(4) Uani d . 1 . . O
O3 0.70998(14) 0.84849(15) -0.07304(10) 0.0254(4) Uani d . 1 . . O
O4 0.65465(15) 1.03185(18) -0.11871(11) 0.0329(5) Uani d . 1 . . O
H41 0.6168 1.0449 -0.0889 0.049 Uiso calc R 1 . . H
O5 0.90059(12) 0.92684(15) 0.05752(10) 0.0230(4) Uani d . 1 . . O
O6 1.00231(13) 0.76595(16) 0.09603(12) 0.0322(5) Uani d . 1 . . O
O7 0.86254(12) 0.83116(16) 0.16704(10) 0.0249(4) Uani d . 1 . . O
O8 1.01490(14) 0.93903(17) 0.16472(11) 0.0302(4) Uani d . 1 . . O
H81 1.0656 0.9493 0.1450 0.045 Uiso calc R 1 . . H
O9 0.70167(13) 1.14126(13) 0.19431(9) 0.0210(4) Uani d . 1 . . O
O10 0.77572(13) 1.04328(13) 0.09928(10) 0.0216(4) Uani d . 1 . . O
O11 0.67750(13) 0.93840(14) 0.18215(10) 0.0229(4) Uani d . 1 . . O
O12 0.58899(14) 1.07296(16) 0.10113(11) 0.0294(4) Uani d . 1 . . O
H121 0.5669 1.0170 0.0828 0.044 Uiso calc R 1 . . H
O13 0.57789(13) 0.75713(16) 0.12460(10) 0.0262(4) Uani d . 1 . . O
O14 0.59685(13) 0.76145(17) -0.00221(10) 0.0275(4) Uani d . 1 . . O
O15 0.48945(14) 0.90274(16) 0.05260(12) 0.0317(5) Uani d . 1 . . O
O16 0.44099(14) 0.70462(17) 0.03714(10) 0.0304(4) Uani d . 1 . . O
H161 0.4129 0.6896 0.0716 0.046 Uiso calc R 1 . . H
O17 0.76581(16) 0.69934(15) -0.00856(10) 0.0305(4) Uani d . 1 . . O
O18 0.74692(18) 0.50114(16) 0.02499(12) 0.0409(6) Uani d . 1 . . O
O19 0.75430(16) 0.64764(14) 0.11394(10) 0.0300(4) Uani d . 1 . . O
O20 0.90470(15) 0.59582(19) 0.05141(13) 0.0414(6) Uani d . 1 . . O
H201 0.9317 0.6547 0.0600 0.062 Uiso calc R 1 . . H
O21 0.72902(12) 0.86664(13) 0.05172(9) 0.0175(3) Uani d . 1 . . O
O22 0.71480(14) 0.73386(15) 0.23475(10) 0.0242(4) Uani d . 1 . . O
O23 0.34197(12) 0.64073(15) 0.13645(11) 0.0264(4) Uani d . 1 . . O
O24 0.19049(17) 0.5908(3) 0.19777(13) 0.0604(9) Uani d . 1 . . O
H24 0.2310 0.6023 0.2301 0.091 Uiso calc R 1 . . H
O25 0.18085(19) 0.5662(3) 0.07675(14) 0.0564(8) Uani d . 1 . . O
H25 0.2155 0.5640 0.0441 0.085 Uiso calc R 1 . . H
O26 0.19260(17) 0.7542(2) 0.1237(2) 0.0764(11) Uani d . 1 . . O
H26 0.1364 0.7538 0.1047 0.115 Uiso calc R 1 . . H
O27 0.80419(19) 0.49715(19) 0.21476(13) 0.0406(6) Uani d . 1 . . O
H27A 0.805(3) 0.506(4) 0.257(3) 0.061 Uiso d . 1 . . H
H27B 0.787(3) 0.556(4) 0.194(2) 0.061 Uiso d . 1 . . H
N1 0.57059(14) 0.30495(16) 0.18197(11) 0.0183(4) Uani d . 1 . . N
H1 0.6080 0.2438 0.1898 0.022 Uiso calc R 1 . . H
N2 0.46899(16) 0.47310(17) 0.16013(12) 0.0245(5) Uani d . 1 . . N
H2 0.4320 0.5345 0.1524 0.029 Uiso calc R 1 . . H
C1 0.40085(18) 0.3763(2) 0.16156(16) 0.0267(6) Uani d . 1 . . C
H1A 0.3568 0.3745 0.1203 0.032 Uiso calc R 1 . . H
H1B 0.3606 0.3814 0.2005 0.032 Uiso calc R 1 . . H
C2 0.6077(2) 0.3651(2) 0.12248(15) 0.0268(6) Uani d . 1 . . C
H2A 0.6103 0.3163 0.0838 0.032 Uiso calc R 1 . . H
H2B 0.6742 0.3925 0.1342 0.032 Uiso calc R 1 . . H
C3 0.46439(19) 0.2723(2) 0.16676(17) 0.0278(6) Uani d . 1 . . C
H3A 0.4429 0.2257 0.2029 0.033 Uiso calc R 1 . . H
H3B 0.4572 0.2322 0.1241 0.033 Uiso calc R 1 . . H
C4 0.5790(2) 0.3747(2) 0.24460(15) 0.0302(6) Uani d . 1 . . C
H4A 0.6484 0.3860 0.2594 0.036 Uiso calc R 1 . . H
H4B 0.5467 0.3394 0.2813 0.036 Uiso calc R 1 . . H
C5 0.5290(2) 0.4839(2) 0.22713(17) 0.0321(6) Uani d . 1 . . C
H5A 0.4862 0.5043 0.2627 0.039 Uiso calc R 1 . . H
H5B 0.5790 0.5403 0.2240 0.039 Uiso calc R 1 . . H
C6 0.5376(2) 0.4598(2) 0.10401(17) 0.0337(7) Uani d . 1 . . C
H6A 0.5754 0.5262 0.0988 0.040 Uiso calc R 1 . . H
H6B 0.4997 0.4448 0.0612 0.040 Uiso calc R 1 . . H
N3 -0.05811(18) 0.71573(19) 0.35649(13) 0.0298(5) Uani d . 1 . . N
H3 -0.1059 0.6633 0.3566 0.036 Uiso calc R 1 . . H
N4 0.07089(18) 0.8594(2) 0.35558(16) 0.0378(6) Uani d . 1 . . N
H4 0.1184 0.9120 0.3553 0.045 Uiso calc R 1 . . H
B1 0.79514(19) 0.9607(2) 0.04696(14) 0.0164(5) Uani d . 1 . . B
B2 0.70014(19) 0.7974(2) -0.00588(14) 0.0163(5) Uani d . 1 . . B
C7 0.0040(3) 0.6962(2) 0.29747(18) 0.0404(8) Uani d . 1 . . C
H7A -0.0361 0.7045 0.2548 0.049 Uiso calc R 1 . . H
H7B 0.0307 0.6226 0.2995 0.049 Uiso calc R 1 . . H
C8 -0.1073(2) 0.8252(3) 0.34921(17) 0.0345(6) Uani d . 1 . . C
H8A -0.1439 0.8402 0.3890 0.041 Uiso calc R 1 . . H
H8B -0.1539 0.8258 0.3092 0.041 Uiso calc R 1 . . H
C9 0.0881(2) 0.7787(3) 0.3015(2) 0.0414(8) Uani d . 1 . . C
H9A 0.1510 0.7418 0.3119 0.050 Uiso calc R 1 . . H
H9B 0.0909 0.8154 0.2579 0.050 Uiso calc R 1 . . H
C10 0.0051(3) 0.7097(3) 0.42208(18) 0.0422(8) Uani d . 1 . . C
H10A 0.0411 0.6412 0.4249 0.051 Uiso calc R 1 . . H
H10B -0.0360 0.7143 0.4605 0.051 Uiso calc R 1 . . H
C11 0.0780(3) 0.8053(4) 0.4234(2) 0.0577(11) Uani d . 1 . . C
H11A 0.0621 0.8571 0.4584 0.069 Uiso calc R 1 . . H
H11B 0.1452 0.7791 0.4340 0.069 Uiso calc R 1 . . H
C12 -0.0287(2) 0.9114(3) 0.3423(2) 0.0499(10) Uani d . 1 . . C
H12A -0.0347 0.9422 0.2967 0.060 Uiso calc R 1 . . H
H12B -0.0368 0.9697 0.3749 0.060 Uiso calc R 1 . . H

loop_
_atom_site_aniso_label
_atom_site_aniso_U_11
_atom_site_aniso_U_22
_atom_site_aniso_U_33
_atom_site_aniso_U_12
_atom_site_aniso_U_13
_atom_site_aniso_U_23
V1 0.01776(19) 0.01314(17) 0.0130(2) 0.00111(13) 0.00357(14) 0.00006(13)
P1 0.0153(3) 0.0202(3) 0.0152(3) 0.0021(2) 0.0032(2) 0.0048(2)
P2 0.0126(3) 0.0221(3) 0.0223(4) 0.0029(2) 0.0009(2) 0.0011(2)
P3 0.0168(3) 0.0135(3) 0.0178(3) 0.0022(2) 0.0031(2) -0.0031(2)
P4 0.0130(3) 0.0221(3) 0.0171(3) -0.0029(2) 0.0038(2) -0.0009(2)
P5 0.0259(3) 0.0148(3) 0.0188(4) 0.0029(2) 0.0074(2) -0.0030(2)
P6 0.0130(3) 0.0200(3) 0.0188(3) 0.0009(2) 0.0038(2) -0.0014(2)
O1 0.0230(9) 0.0248(9) 0.0239(11) -0.0006(7) 0.0102(7) 0.0015(7)
O2 0.0286(9) 0.0169(8) 0.0167(9) -0.0029(7) 0.0004(7) 0.0045(6)
O3 0.0354(10) 0.0247(9) 0.0159(10) -0.0107(7) 0.0009(7) 0.0037(7)
O4 0.0281(10) 0.0471(12) 0.0235(11) 0.0175(9) 0.0018(8) 0.0080(9)
O5 0.0161(8) 0.0313(9) 0.0221(10) 0.0043(7) 0.0047(6) 0.0065(7)
O6 0.0177(9) 0.0276(10) 0.0512(14) 0.0088(7) 0.0028(8) -0.0028(9)
O7 0.0171(8) 0.0348(10) 0.0224(11) -0.0012(7) 0.0002(7) 0.0076(8)
O8 0.0205(9) 0.0423(11) 0.0280(12) -0.0088(8) 0.0036(7) -0.0063(9)
O9 0.0269(9) 0.0165(8) 0.0195(10) 0.0049(6) -0.0008(7) -0.0052(6)
O10 0.0244(9) 0.0179(8) 0.0234(10) -0.0026(6) 0.0085(7) -0.0041(7)
O11 0.0301(9) 0.0160(8) 0.0239(10) 0.0032(7) 0.0106(7) -0.0002(7)
O12 0.0255(9) 0.0250(9) 0.0363(12) 0.0045(7) -0.0081(8) -0.0065(8)
O13 0.0223(9) 0.0333(10) 0.0225(11) -0.0093(7) -0.0011(7) 0.0057(7)
O14 0.0182(8) 0.0427(11) 0.0226(11) -0.0101(8) 0.0075(7) -0.0088(8)
O15 0.0216(9) 0.0275(10) 0.0458(14) 0.0054(7) 0.0002(8) -0.0011(9)
O16 0.0236(9) 0.0428(11) 0.0253(11) -0.0187(8) 0.0059(7) -0.0040(8)
O17 0.0448(12) 0.0275(10) 0.0204(11) 0.0144(8) 0.0091(8) -0.0001(7)
O18 0.0613(14) 0.0228(10) 0.0424(14) -0.0152(9) 0.0309(11) -0.0145(9)
O19 0.0566(13) 0.0168(8) 0.0179(11) 0.0090(8) 0.0120(8) -0.0007(7)
O20 0.0279(10) 0.0380(12) 0.0580(16) 0.0110(9) 0.0000(10) -0.0174(11)
O21 0.0200(8) 0.0172(8) 0.0155(9) -0.0035(6) 0.0025(6) 0.0010(6)
O22 0.0322(10) 0.0243(9) 0.0167(10) 0.0024(7) 0.0070(7) 0.0019(7)
O23 0.0142(8) 0.0298(10) 0.0358(12) 0.0052(7) 0.0065(7) 0.0094(8)
O24 0.0326(12) 0.125(3) 0.0235(14) -0.0378(14) -0.0002(9) 0.0155(14)
O25 0.0429(13) 0.085(2) 0.0431(17) -0.0204(13) 0.0183(11) -0.0418(14)
O26 0.0212(11) 0.0244(11) 0.182(4) 0.0070(9) -0.0037(16) 0.0134(16)
O27 0.0602(15) 0.0323(11) 0.0291(13) 0.0194(10) 0.0019(10) 0.0007(9)
N1 0.0184(9) 0.0166(9) 0.0197(11) 0.0050(7) 0.0009(7) -0.0004(7)
N2 0.0205(10) 0.0193(10) 0.0344(14) 0.0060(8) 0.0075(9) 0.0030(9)
C1 0.0171(11) 0.0249(12) 0.0382(17) 0.0009(9) 0.0027(10) 0.0020(11)
C2 0.0262(13) 0.0319(14) 0.0237(15) 0.0068(10) 0.0118(10) 0.0024(10)
C3 0.0190(12) 0.0209(12) 0.0433(18) -0.0019(9) 0.0012(11) -0.0010(11)
C4 0.0380(15) 0.0307(14) 0.0215(16) 0.0036(11) -0.0015(11) -0.0072(11)
C5 0.0291(14) 0.0274(13) 0.0401(18) 0.0036(11) 0.0052(12) -0.0138(12)
C6 0.0351(15) 0.0320(14) 0.0357(18) 0.0082(12) 0.0155(12) 0.0137(12)
N3 0.0333(12) 0.0299(12) 0.0271(14) -0.0146(9) 0.0088(10) -0.0036(9)
N4 0.0233(11) 0.0228(11) 0.068(2) -0.0050(9) 0.0106(11) -0.0034(11)
B1 0.0175(12) 0.0160(11) 0.0162(14) -0.0004(9) 0.0035(9) 0.0005(9)
B2 0.0157(11) 0.0197(12) 0.0139(14) 0.0009(9) 0.0041(9) 0.0008(9)
C7 0.058(2) 0.0294(15) 0.037(2) -0.0068(13) 0.0237(15) -0.0078(12)
C8 0.0234(13) 0.0421(16) 0.0381(19) 0.0021(12) 0.0033(11) 0.0001(13)
C9 0.0385(17) 0.0365(16) 0.052(2) 0.0041(13) 0.0246(15) 0.0046(14)
C10 0.060(2) 0.0374(17) 0.0287(19) -0.0018(15) -0.0016(14) 0.0057(13)
C11 0.052(2) 0.070(3) 0.048(3) -0.0164(19) -0.0158(17) -0.0132(19)
C12 0.0315(16) 0.0265(15) 0.094(3) 0.0082(12) 0.0169(17) -0.0003(16)

loop_
_atom_type_symbol
_atom_type_description
_atom_type_scat_dispersion_real
_atom_type_scat_dispersion_imag
_atom_type_scat_source
V V 0.3005 0.5294 'International Tables Vol C Tables 4.2.6.8 and 6.1.1.4'
P P 0.1023 0.0942 'International Tables Vol C Tables 4.2.6.8 and 6.1.1.4'
O O 0.0106 0.0060 'International Tables Vol C Tables 4.2.6.8 and 6.1.1.4'
N N 0.0061 0.0033 'International Tables Vol C Tables 4.2.6.8 and 6.1.1.4'
C C 0.0033 0.0016 'International Tables Vol C Tables 4.2.6.8 and 6.1.1.4'
B B 0.0013 0.0007 'International Tables Vol C Tables 4.2.6.8 and 6.1.1.4'
H H 0.0000 0.0000 'International Tables Vol C Tables 4.2.6.8 and 6.1.1.4'

loop_
_geom_angle_atom_site_label_1
_geom_angle_atom_site_label_2
_geom_angle_atom_site_label_3
_geom_angle
O22 V1 O11 98.85(9)
O22 V1 O13 99.03(9)
O11 V1 O13 88.60(8)
O22 V1 O19 95.39(9)
O11 V1 O19 165.53(8)
O13 V1 O19 86.65(9)
O22 V1 O7 98.07(9)
O11 V1 O7 90.78(8)
O13 V1 O7 162.78(8)
O19 V1 O7 89.74(9)
O22 V1 O21 178.02(8)
O11 V1 O21 80.97(7)
O13 V1 O21 82.95(7)
O19 V1 O21 84.88(7)
O7 V1 O21 79.96(7)
O1 P1 O4 108.02(11)
O1 P1 O2 112.84(10)
O4 P1 O2 110.24(11)
O1 P1 O3 109.24(11)
O4 P1 O3 109.33(12)
O2 P1 O3 107.13(10)
O6 P2 O7 114.78(12)
O6 P2 O5 108.62(12)
O7 P2 O5 111.53(10)
O6 P2 O8 108.97(11)
O7 P2 O8 104.85(11)
O5 P2 O8 107.80(11)
O11 P3 O9 112.14(10)
O11 P3 O10 110.44(10)
O9 P3 O10 108.14(10)
O11 P3 O12 110.85(11)
O9 P3 O12 105.14(10)
O10 P3 O12 109.96(12)
O15 P4 O13 113.01(12)
O15 P4 O14 112.23(12)
O13 P4 O14 110.21(11)
O15 P4 O16 110.82(12)
O13 P4 O16 109.50(11)
O14 P4 O16 100.34(10)
O19 P5 O18 111.86(12)
O19 P5 O17 109.97(10)
O18 P5 O17 111.88(13)
O19 P5 O20 110.90(13)
O18 P5 O20 105.60(13)
O17 P5 O20 106.42(13)
O23 P6 O25 116.51(13)
O23 P6 O26 107.65(12)
O25 P6 O26 109.8(2)
O23 P6 O24 111.71(12)
O25 P6 O24 103.17(16)
O26 P6 O24 107.7(2)
B1 O2 P1 126.88(15)
B2 O3 P1 127.82(17)
P1 O4 H41 109.5
B1 O5 P2 123.62(16)
P2 O7 V1 139.26(12)
P2 O8 H81 109.5
B1 O10 P3 126.97(15)
P3 O11 V1 132.57(11)
P3 O12 H121 109.5
P4 O13 V1 128.55(11)
B2 O14 P4 126.92(17)
P4 O16 H161 109.5
B2 O17 P5 129.18(17)
P5 O19 V1 138.85(12)
P5 O20 H201 109.5
B2 O21 B1 122.93(19)
B2 O21 V1 115.63(14)
B1 O21 V1 117.49(14)
P6 O24 H24 109.5
P6 O25 H25 109.5
P6 O26 H26 109.5
H27A O27 H27B 111(4)
C4 N1 C3 109.4(2)
C4 N1 C2 110.5(2)
C3 N1 C2 110.2(2)
C4 N1 H1 108.9
C3 N1 H1 108.9
C2 N1 H1 108.9
C6 N2 C5 109.3(2)
C6 N2 C1 109.8(2)
C5 N2 C1 110.2(2)
C6 N2 H2 109.1
C5 N2 H2 109.1
C1 N2 H2 109.1
N2 C1 C3 108.5(2)
N2 C1 H1A 110.0
C3 C1 H1A 110.0
N2 C1 H1B 110.0
C3 C1 H1B 110.0
H1A C1 H1B 108.4
N1 C2 C6 108.9(2)
N1 C2 H2A 109.9
C6 C2 H2A 109.9
N1 C2 H2B 109.9
C6 C2 H2B 109.9
H2A C2 H2B 108.3
N1 C3 C1 108.2(2)
N1 C3 H3A 110.1
C1 C3 H3A 110.1
N1 C3 H3B 110.1
C1 C3 H3B 110.1
H3A C3 H3B 108.4
N1 C4 C5 108.1(2)
N1 C4 H4A 110.1
C5 C4 H4A 110.1
N1 C4 H4B 110.1
C5 C4 H4B 110.1
H4A C4 H4B 108.4
N2 C5 C4 108.7(2)
N2 C5 H5A 109.9
C4 C5 H5A 109.9
N2 C5 H5B 109.9
C4 C5 H5B 109.9
H5A C5 H5B 108.3
N2 C6 C2 108.3(2)
N2 C6 H6A 110.0
C2 C6 H6A 110.0
N2 C6 H6B 110.0
C2 C6 H6B 110.0
H6A C6 H6B 108.4
C10 N3 C7 110.0(3)
C10 N3 C8 110.4(2)
C7 N3 C8 109.8(2)
C10 N3 H3 108.9
C7 N3 H3 108.9
C8 N3 H3 108.9
C9 N4 C11 110.0(3)
C9 N4 C12 110.2(3)
C11 N4 C12 110.3(3)
C9 N4 H4 108.8
C11 N4 H4 108.8
C12 N4 H4 108.8
O21 B1 O2 113.1(2)
O21 B1 O10 110.82(19)
O2 B1 O10 106.80(19)
O21 B1 O5 110.66(19)
O2 B1 O5 107.07(19)
O10 B1 O5 108.1(2)
O21 B2 O14 109.98(19)
O21 B2 O3 114.5(2)
O14 B2 O3 108.5(2)
O21 B2 O17 111.9(2)
O14 B2 O17 109.1(2)
O3 B2 O17 102.60(19)
N3 C7 C9 108.1(2)
N3 C7 H7A 110.1
C9 C7 H7A 110.1
N3 C7 H7B 110.1
C9 C7 H7B 110.1
H7A C7 H7B 108.4
N3 C8 C12 109.0(2)
N3 C8 H8A 109.9
C12 C8 H8A 109.9
N3 C8 H8B 109.9
C12 C8 H8B 109.9
H8A C8 H8B 108.3
N4 C9 C7 109.1(2)
N4 C9 H9A 109.9
C7 C9 H9A 109.9
N4 C9 H9B 109.9
C7 C9 H9B 109.9
H9A C9 H9B 108.3
N3 C10 C11 107.6(3)
N3 C10 H10A 110.2
C11 C10 H10A 110.2
N3 C10 H10B 110.2
C11 C10 H10B 110.2
H10A C10 H10B 108.5
N4 C11 C10 109.1(3)
N4 C11 H11A 109.9
C10 C11 H11A 109.9
N4 C11 H11B 109.9
C10 C11 H11B 109.9
H11A C11 H11B 108.3
N4 C12 C8 108.4(3)
N4 C12 H12A 110.0
C8 C12 H12A 110.0
N4 C12 H12B 110.0
C8 C12 H12B 110.0
H12A C12 H12B 108.4

loop_
_geom_bond_atom_site_label_1
_geom_bond_atom_site_label_2
_geom_bond_site_symmetry_2
_geom_bond_distance
_geom_bond_publ_flag
V1 O22 . 1.6026(19) y
V1 O11 . 1.9944(17) y
V1 O13 . 2.0043(18) y
V1 O19 . 2.0079(18) y
V1 O7 . 2.0159(17) y
V1 O21 . 2.3592(17) y
P1 O1 . 1.5107(18) y
P1 O4 . 1.5350(19) y
P1 O2 . 1.5376(19) y
P1 O3 . 1.5454(18) y
P2 O6 . 1.5147(19) y
P2 O7 . 1.5149(18) y
P2 O5 . 1.5493(19) y
P2 O8 . 1.572(2) y
P3 O11 . 1.5164(18) y
P3 O9 . 1.5168(17) y
P3 O10 . 1.5546(18) y
P3 O12 . 1.5564(19) y
P4 O15 . 1.509(2) y
P4 O13 . 1.516(2) y
P4 O14 . 1.5570(19) y
P4 O16 . 1.5612(18) y
P5 O19 . 1.5077(19) y
P5 O18 . 1.512(2) y
P5 O17 . 1.547(2) y
P5 O20 . 1.559(2) y
P6 O23 . 1.5045(18) y
P6 O25 . 1.509(2) y
P6 O26 . 1.526(2) y
P6 O24 . 1.540(2) y
O2 B1 . 1.472(3) y
O3 B2 . 1.474(3) y
O4 H41 . 0.8200 ?
O5 B1 . 1.482(3) y
O8 H81 . 0.8200 ?
O10 B1 . 1.478(3) y
O12 H121 . 0.8200 ?
O14 B2 . 1.468(3) y
O16 H161 . 0.8200 ?
O17 B2 . 1.497(3) y
O20 H201 . 0.8200 ?
O21 B2 . 1.444(3) y
O21 B1 . 1.465(3) y
O24 H24 . 0.8200 ?
O25 H25 . 0.8200 ?
O26 H26 . 0.8200 ?
O27 H27A . 0.83(5) ?
O27 H27B . 0.85(5) ?
N1 C4 . 1.495(3) ?
N1 C3 . 1.497(3) ?
N1 C2 . 1.497(3) ?
N1 H1 . 0.9100 ?
N2 C6 . 1.498(3) ?
N2 C5 . 1.500(4) ?
N2 C1 . 1.502(3) ?
N2 H2 . 0.9100 ?
C1 C3 . 1.536(4) ?
C1 H1A . 0.9700 ?
C1 H1B . 0.9700 ?
C2 C6 . 1.523(4) ?
C2 H2A . 0.9700 ?
C2 H2B . 0.9700 ?
C3 H3A . 0.9700 ?
C3 H3B . 0.9700 ?
C4 C5 . 1.527(4) ?
C4 H4A . 0.9700 ?
C4 H4B . 0.9700 ?
C5 H5A . 0.9700 ?
C5 H5B . 0.9700 ?
C6 H6A . 0.9700 ?
C6 H6B . 0.9700 ?
N3 C10 . 1.494(4) ?
N3 C7 . 1.497(4) ?
N3 C8 . 1.499(4) ?
N3 H3 . 0.9100 ?
N4 C9 . 1.482(4) ?
N4 C11 . 1.483(5) ?
N4 C12 . 1.492(4) ?
N4 H4 . 0.9100 ?
C7 C9 . 1.518(4) ?
C7 H7A . 0.9700 ?
C7 H7B . 0.9700 ?
C8 C12 . 1.510(4) ?
C8 H8A . 0.9700 ?
C8 H8B . 0.9700 ?
C9 H9A . 0.9700 ?
C9 H9B . 0.9700 ?
C10 C11 . 1.528(5) ?
C10 H10A . 0.9700 ?
C10 H10B . 0.9700 ?
C11 H11A . 0.9700 ?
C11 H11B . 0.9700 ?
C12 H12A . 0.9700 ?
C12 H12B . 0.9700 ?

loop_
_geom_hbond_atom_site_label_D
_geom_hbond_atom_site_label_H
_geom_hbond_atom_site_label_A
_geom_hbond_site_symmetry_A
_geom_hbond_distance_DH
_geom_hbond_distance_HA
_geom_hbond_distance_DA
_geom_hbond_angle_DHA
_geom_hbond_publ_flag
N1 H1 O9 1_545 0.91 1.78 2.674(3) 167 y
N3 H3 O1 4_465 0.91 1.83 2.728(3) 167 y
N2 H2 O23 . 0.91 1.79 2.694(3) 171 y
N4 H4 O27 2_655 0.91 2.07 2.816(4) 139 y
O16 H161 O23 . 0.82 1.75 2.563(3) 170 y
O24 H24 O9 2_645 0.82 1.75 2.558(3) 169 y
O25 H25 O18 3_665 0.82 1.68 2.428(4) 150 y
O26 H26 O6 1_455 0.82 1.81 2.589(3) 158 y
O27 H27A O1 4_565 0.84(6) 2.05(6) 2.884(3) 174(3) y
O27 H27B O19 . 0.85(5) 1.96(4) 2.753(3) 155(4) y
O27 H27B O22 . 0.85(5) 2.54(5) 3.177(3) 132(3) y
O4 H41 O15 3_675 0.82 1.77 2.543(3) 158 y
O8 H81 O1 3_775 0.82 1.88 2.597(3) 145 y
O12 H121 O15 . 0.82 1.82 2.623(3) 165 y
O20 H201 O6 . 0.82 1.78 2.585(3) 166 y
